data_7250432
loop_
_publ_author_name
'Rasphone, Arigna'
'Zhang, Hong-Chuan'
'Lee, Yun-Syuan'
'Ye, Yu-Hui'
'Kuo, Ying-Tong'
'Lai, Yi-Fang'
'Chen, Zhi-Ling'
'Wang, Song-Wei'
'Chen, Jhy-Der'

_publ_section_title
;
 Zn(ii), Cd(ii) and Hg(ii) halide coordination polymers supported by
 bis-pyridyl-bis-amide: structural diversity and structural transformation
;
_journal_issue 25
_journal_name_full CrystEngComm
_journal_page_first 4404
_journal_page_last 4414
_journal_paper_doi 10.1039/D5CE00465A
_journal_volume 27
_journal_year 2025
_chemical_formula_sum 'C14 H14 Cd I2 N4 O2'
_chemical_formula_weight 636.49
_space_group_crystal_system triclinic
_space_group_IT_number 2
_space_group_name_Hall '-P 1'
_space_group_name_H-M_alt 'P -1'
_atom_sites_solution_hydrogens geom
_audit_creation_method SHELXL-2019/1
_audit_update_record
;
2025-04-21 deposited with the CCDC.	2025-05-22 downloaded from the CCDC.
;
_cell_angle_alpha 93.850(2)
_cell_angle_beta 112.8580(19)
_cell_angle_gamma 111.5981(19)
_cell_formula_units_Z 2
_cell_length_a 8.9922(8)
_cell_length_b 11.0373(11)
_cell_length_c 11.2843(11)
_cell_measurement_reflns_used 3605
_cell_measurement_temperature 296(2)
_cell_measurement_theta_max 24.93
_cell_measurement_theta_min 2.50
_cell_volume 930.25(16)
_computing_cell_refinement 'Bruker SAINT'
_computing_data_collection 'Bruker APEX2'
_computing_data_reduction 'Bruker SAINT'
_computing_molecular_graphics 'Bruker SHELXTL'
_computing_publication_material 'Bruker SHELXTL'
_computing_structure_refinement 'SHELXL-2019/1 (Sheldrick, 2019)'
_computing_structure_solution 'SHELXS-97 (Sheldrick 2008)'
_diffrn_ambient_temperature 296(2)
_diffrn_measured_fraction_theta_full 1.000
_diffrn_measured_fraction_theta_max 0.991
_diffrn_measurement_device_type 'Bruker APEX-II CCD'
_diffrn_measurement_method '\f and \w scans'
_diffrn_radiation_type MoK\a
_diffrn_radiation_wavelength 0.71073
_diffrn_reflns_av_R_equivalents 0.0761
_diffrn_reflns_av_unetI/netI 0.0960
_diffrn_reflns_Laue_measured_fraction_full 1.000
_diffrn_reflns_Laue_measured_fraction_max 0.991
_diffrn_reflns_limit_h_max 12
_diffrn_reflns_limit_h_min -11
_diffrn_reflns_limit_k_max 14
_diffrn_reflns_limit_k_min -14
_diffrn_reflns_limit_l_max 15
_diffrn_reflns_limit_l_min -15
_diffrn_reflns_number 15503
_diffrn_reflns_point_group_measured_fraction_full 1.000
_diffrn_reflns_point_group_measured_fraction_max 0.991
_diffrn_reflns_theta_full 25.242
_diffrn_reflns_theta_max 28.591
_diffrn_reflns_theta_min 2.020
_exptl_absorpt_coefficient_mu 4.505
_exptl_absorpt_correction_T_max 0.7457
_exptl_absorpt_correction_T_min 0.5275
_exptl_absorpt_correction_type multi-scan
_exptl_absorpt_process_details 'SADABS V2008/1 (Bruker AXS, 2008)'
_exptl_crystal_colour colourless
_exptl_crystal_density_diffrn 2.272
_exptl_crystal_description plate
_exptl_crystal_F_000 592
_exptl_crystal_size_max 0.100
_exptl_crystal_size_mid 0.100
_exptl_crystal_size_min 0.100
_refine_diff_density_max 0.667
_refine_diff_density_min -0.888
_refine_diff_density_rms 0.159
_refine_ls_extinction_method none
_refine_ls_goodness_of_fit_ref 0.969
_refine_ls_hydrogen_treatment constr
_refine_ls_matrix_type full
_refine_ls_number_parameters 208
_refine_ls_number_reflns 4710
_refine_ls_number_restraints 0
_refine_ls_restrained_S_all 0.969
_refine_ls_R_factor_all 0.1166
_refine_ls_R_factor_gt 0.0488
_refine_ls_shift/su_max 0.001
_refine_ls_shift/su_mean 0.000
_refine_ls_structure_factor_coef Fsqd
_refine_ls_weighting_details 'w=1/[\s^2^(Fo^2^)+(0.0179P)^2^] where P=(Fo^2^+2Fc^2^)/3'
_refine_ls_weighting_scheme calc
_refine_ls_wR_factor_gt 0.0608
_refine_ls_wR_factor_ref 0.0746
_reflns_Friedel_coverage 0.000
_reflns_number_gt 2675
_reflns_number_total 4710
_reflns_threshold_expression 'I > 2\s(I)'
_cod_data_source_file d5ce00465a2.cif
_cod_data_source_block 3
_cod_depositor_comments
;
The following automatic conversions were performed:

data item '_exptl_absorpt_correction_type' value 'multi_scan' was
changed to 'multi-scan' in accordance with the
/home/data/users/saulius/crontab/automatic-downloads/rss-feeds/RSC/lib/dictionaries/cif_core.dic
dictionary named 'cif_core.dic' version 2.4.2 last updated on
2011-04-26.

Automatic conversion script
Id: cif_fix_values 8170 2020-07-09 18:12:32Z antanas 

 Adding full bibliography for 7250429--7250439.cif.
;
_cod_original_cell_volume 930.25(15)
_cod_database_code 7250432
_shelx_shelxl_version_number 2019/1
_shelx_space_group_comment
; 
The symmetry employed for this shelxl refinement is uniquely defined 
by the following loop, which should always be used as a source of 
symmetry information in preference to the above space-group names. 
They are only intended as comments. 
;
_shelx_estimated_absorpt_t_min 0.661
_shelx_estimated_absorpt_t_max 0.661

loop_
_space_group_symop_operation_xyz
'x, y, z'
'-x, -y, -z'

loop_
_atom_site_label
_atom_site_type_symbol
_atom_site_fract_x
_atom_site_fract_y
_atom_site_fract_z
_atom_site_U_iso_or_equiv
_atom_site_adp_type
_atom_site_occupancy
_atom_site_site_symmetry_order
_atom_site_calc_flag
_atom_site_refinement_flags_posn
_atom_site_refinement_flags_adp
_atom_site_refinement_flags_occupancy
_atom_site_disorder_assembly
_atom_site_disorder_group
Cd Cd -0.19949(6) 0.64976(5) 0.75489(4) 0.03699(14) Uani 1 1 d . . . . .
I1 I -0.31919(6) 0.51192(5) 0.91217(4) 0.04890(14) Uani 1 1 d . . . . .
I2 I -0.37020(6) 0.73415(5) 0.54837(5) 0.05454(15) Uani 1 1 d . . . . .
O1 O -0.2766(6) 0.1329(4) 0.5865(4) 0.0526(13) Uani 1 1 d . . . . .
O2 O -0.1721(6) 0.0078(4) 0.3530(4) 0.0556(13) Uani 1 1 d . . . . .
N1 N -0.0176(6) 0.5722(5) 0.7116(4) 0.0342(12) Uani 1 1 d . . . . .
N2 N -0.0078(7) 0.1759(5) 0.5937(5) 0.0427(14) Uani 1 1 d . . . . .
H2A H 0.046640 0.153845 0.554247 0.051 Uiso 1 1 calc R U . . .
N3 N -0.4425(6) -0.0263(5) 0.3389(5) 0.0405(13) Uani 1 1 d . . . . .
H3A H -0.497767 -0.001339 0.375704 0.049 Uiso 1 1 calc R U . . .
N4 N -0.9461(6) -0.1624(5) -0.0941(5) 0.0396(13) Uani 1 1 d . . . . .
C1 C 0.0963(8) 0.6533(6) 0.6723(6) 0.0409(16) Uani 1 1 d . . . . .
H1A H 0.096023 0.736400 0.663210 0.049 Uiso 1 1 calc R U . . .
C2 C 0.2151(8) 0.6192(7) 0.6443(6) 0.0468(18) Uani 1 1 d . . . . .
H2B H 0.290885 0.676824 0.614826 0.056 Uiso 1 1 calc R U . . .
C3 C 0.2176(8) 0.4983(7) 0.6612(6) 0.0449(17) Uani 1 1 d . . . . .
H3B H 0.296568 0.473293 0.643774 0.054 Uiso 1 1 calc R U . . .
C4 C 0.1024(8) 0.4121(6) 0.7046(5) 0.0345(15) Uani 1 1 d . . . . .
C5 C -0.0131(8) 0.4548(6) 0.7270(6) 0.0323(14) Uani 1 1 d . . . . .
H5A H -0.092455 0.398159 0.754420 0.039 Uiso 1 1 calc R U . . .
C6 C 0.0989(8) 0.2775(6) 0.7206(6) 0.0472(18) Uani 1 1 d . . . . .
H6A H 0.220083 0.285435 0.758383 0.057 Uiso 1 1 calc R U . . .
H6B H 0.049356 0.248508 0.781744 0.057 Uiso 1 1 calc R U . . .
C7 C -0.1845(8) 0.1169(6) 0.5376(6) 0.0334(15) Uani 1 1 d . . . . .
C8 C -0.2678(8) 0.0258(6) 0.3987(6) 0.0332(15) Uani 1 1 d . . . . .
C9 C -0.5451(8) -0.1245(6) 0.2128(6) 0.0478(18) Uani 1 1 d . . . . .
H9A H -0.614532 -0.209279 0.225218 0.057 Uiso 1 1 calc R U . . .
H9B H -0.463095 -0.138354 0.183515 0.057 Uiso 1 1 calc R U . . .
C10 C -0.6700(8) -0.0861(6) 0.1050(6) 0.0358(15) Uani 1 1 d . . . . .
C11 C -0.6332(9) 0.0446(7) 0.0943(7) 0.0528(19) Uani 1 1 d . . . . .
H11A H -0.528472 0.115269 0.157192 0.063 Uiso 1 1 calc R U . . .
C12 C -0.7534(10) 0.0700(7) -0.0110(7) 0.057(2) Uani 1 1 d . . . . .
H12A H -0.730338 0.157731 -0.018709 0.068 Uiso 1 1 calc R U . . .
C13 C -0.9070(9) -0.0358(7) -0.1037(6) 0.0438(17) Uani 1 1 d . . . . .
H13A H -0.985817 -0.018546 -0.175128 0.053 Uiso 1 1 calc R U . . .
C14 C -0.8300(8) -0.1848(6) 0.0085(6) 0.0394(16) Uani 1 1 d . . . . .
H14A H -0.858719 -0.273196 0.015462 0.047 Uiso 1 1 calc R U . . .

loop_
_atom_site_aniso_label
_atom_site_aniso_U_11
_atom_site_aniso_U_22
_atom_site_aniso_U_33
_atom_site_aniso_U_23
_atom_site_aniso_U_13
_atom_site_aniso_U_12
Cd 0.0382(3) 0.0415(3) 0.0354(3) 0.0106(2) 0.0160(2) 0.0215(2)
I1 0.0536(3) 0.0509(3) 0.0375(3) 0.0131(2) 0.0208(2) 0.0167(3)
I2 0.0541(3) 0.0709(4) 0.0542(3) 0.0352(3) 0.0257(3) 0.0376(3)
O1 0.042(3) 0.057(3) 0.050(3) -0.004(2) 0.023(2) 0.013(3)
O2 0.045(3) 0.056(3) 0.056(3) -0.012(3) 0.016(2) 0.022(3)
N1 0.032(3) 0.032(3) 0.032(3) 0.003(2) 0.013(2) 0.010(3)
N2 0.039(3) 0.040(3) 0.041(3) -0.010(3) 0.007(3) 0.024(3)
N3 0.031(3) 0.047(4) 0.035(3) 0.001(3) 0.014(3) 0.010(3)
N4 0.045(3) 0.035(3) 0.034(3) 0.006(3) 0.014(3) 0.016(3)
C1 0.047(4) 0.031(4) 0.042(4) 0.013(3) 0.020(3) 0.012(3)
C2 0.043(4) 0.046(5) 0.050(4) 0.009(4) 0.027(4) 0.011(4)
C3 0.037(4) 0.055(5) 0.038(4) 0.000(4) 0.010(3) 0.023(4)
C4 0.027(3) 0.038(4) 0.021(3) -0.003(3) -0.006(3) 0.015(3)
C5 0.032(3) 0.023(4) 0.035(3) 0.005(3) 0.013(3) 0.007(3)
C6 0.042(4) 0.049(5) 0.040(4) 0.008(3) -0.001(3) 0.029(4)
C7 0.028(4) 0.031(4) 0.039(4) 0.010(3) 0.012(3) 0.014(3)
C8 0.039(4) 0.031(4) 0.033(4) 0.013(3) 0.014(3) 0.019(3)
C9 0.038(4) 0.043(4) 0.043(4) 0.000(4) 0.010(3) 0.008(4)
C10 0.035(4) 0.030(4) 0.030(3) 0.000(3) 0.012(3) 0.005(3)
C11 0.045(4) 0.036(4) 0.047(4) 0.001(4) 0.006(4) 0.003(4)
C12 0.076(6) 0.037(5) 0.049(5) 0.012(4) 0.024(4) 0.020(4)
C13 0.057(5) 0.039(4) 0.035(4) 0.010(3) 0.016(4) 0.024(4)
C14 0.047(4) 0.035(4) 0.037(4) 0.010(3) 0.017(3) 0.020(4)

loop_
_atom_type_symbol
_atom_type_description
_atom_type_scat_dispersion_real
_atom_type_scat_dispersion_imag
_atom_type_scat_source
C C 0.0033 0.0016 'International Tables Vol C Tables 4.2.6.8 and 6.1.1.4'
H H 0.0000 0.0000 'International Tables Vol C Tables 4.2.6.8 and 6.1.1.4'
N N 0.0061 0.0033 'International Tables Vol C Tables 4.2.6.8 and 6.1.1.4'
O O 0.0106 0.0060 'International Tables Vol C Tables 4.2.6.8 and 6.1.1.4'
Cd Cd -0.8075 1.2024 'International Tables Vol C Tables 4.2.6.8 and 6.1.1.4'
I I -0.4742 1.8119 'International Tables Vol C Tables 4.2.6.8 and 6.1.1.4'

loop_
_geom_angle_atom_site_label_1
_geom_angle_atom_site_label_2
_geom_angle_atom_site_label_3
_geom_angle
_geom_angle_site_symmetry_1
_geom_angle_site_symmetry_3
_geom_angle_publ_flag
N1 Cd N4 88.87(17) . 1_666 ?
N1 Cd I2 110.25(12) . . ?
N4 Cd I2 107.20(13) 1_666 . ?
N1 Cd I1 109.18(13) . . ?
N4 Cd I1 103.04(12) 1_666 . ?
I2 Cd I1 130.02(2) . . ?
C5 N1 C1 118.0(5) . . ?
C5 N1 Cd 125.0(4) . . ?
C1 N1 Cd 117.0(4) . . ?
C7 N2 C6 122.6(5) . . ?
C7 N2 H2A 118.7 . . ?
C6 N2 H2A 118.7 . . ?
C8 N3 C9 121.7(5) . . ?
C8 N3 H3A 119.1 . . ?
C9 N3 H3A 119.1 . . ?
C13 N4 C14 118.0(5) . . ?
C13 N4 Cd 125.2(4) . 1_444 ?
C14 N4 Cd 116.8(4) . 1_444 ?
N1 C1 C2 122.8(6) . . ?
N1 C1 H1A 118.6 . . ?
C2 C1 H1A 118.6 . . ?
C3 C2 C1 118.1(6) . . ?
C3 C2 H2B 120.9 . . ?
C1 C2 H2B 120.9 . . ?
C2 C3 C4 120.5(6) . . ?
C2 C3 H3B 119.8 . . ?
C4 C3 H3B 119.8 . . ?
C5 C4 C3 116.7(6) . . ?
C5 C4 C6 121.7(6) . . ?
C3 C4 C6 121.6(6) . . ?
N1 C5 C4 123.9(6) . . ?
N1 C5 H5A 118.0 . . ?
C4 C5 H5A 118.0 . . ?
N2 C6 C4 111.9(5) . . ?
N2 C6 H6A 109.2 . . ?
C4 C6 H6A 109.2 . . ?
N2 C6 H6B 109.2 . . ?
C4 C6 H6B 109.2 . . ?
H6A C6 H6B 107.9 . . ?
O1 C7 N2 125.2(6) . . ?
O1 C7 C8 121.4(5) . . ?
N2 C7 C8 113.4(5) . . ?
O2 C8 N3 125.9(6) . . ?
O2 C8 C7 120.2(5) . . ?
N3 C8 C7 113.9(5) . . ?
N3 C9 C10 114.3(5) . . ?
N3 C9 H9A 108.7 . . ?
C10 C9 H9A 108.7 . . ?
N3 C9 H9B 108.7 . . ?
C10 C9 H9B 108.7 . . ?
H9A C9 H9B 107.6 . . ?
C11 C10 C14 116.4(6) . . ?
C11 C10 C9 123.7(6) . . ?
C14 C10 C9 119.9(6) . . ?
C10 C11 C12 119.7(6) . . ?
C10 C11 H11A 120.2 . . ?
C12 C11 H11A 120.2 . . ?
C13 C12 C11 119.3(7) . . ?
C13 C12 H12A 120.3 . . ?
C11 C12 H12A 120.3 . . ?
N4 C13 C12 121.9(6) . . ?
N4 C13 H13A 119.1 . . ?
C12 C13 H13A 119.1 . . ?
N4 C14 C10 124.7(6) . . ?
N4 C14 H14A 117.7 . . ?
C10 C14 H14A 117.7 . . ?

loop_
_geom_bond_atom_site_label_1
_geom_bond_atom_site_label_2
_geom_bond_distance
_geom_bond_site_symmetry_2
_geom_bond_publ_flag
Cd N1 2.290(5) . ?
Cd N4 2.330(5) 1_666 ?
Cd I2 2.6869(6) . ?
Cd I1 2.6952(6) . ?
O1 C7 1.213(6) . ?
O2 C8 1.226(6) . ?
N1 C5 1.331(7) . ?
N1 C1 1.334(7) . ?
N2 C7 1.323(7) . ?
N2 C6 1.467(7) . ?
N2 H2A 0.8600 . ?
N3 C8 1.309(7) . ?
N3 C9 1.446(7) . ?
N3 H3A 0.8600 . ?
N4 C13 1.332(7) . ?
N4 C14 1.334(7) . ?
C1 C2 1.388(8) . ?
C1 H1A 0.9300 . ?
C2 C3 1.368(8) . ?
C2 H2B 0.9300 . ?
C3 C4 1.395(8) . ?
C3 H3B 0.9300 . ?
C4 C5 1.384(8) . ?
C4 C6 1.499(8) . ?
C5 H5A 0.9300 . ?
C6 H6A 0.9700 . ?
C6 H6B 0.9700 . ?
C7 C8 1.533(8) . ?
C9 C10 1.509(8) . ?
C9 H9A 0.9700 . ?
C9 H9B 0.9700 . ?
C10 C11 1.382(8) . ?
C10 C14 1.383(8) . ?
C11 C12 1.388(8) . ?
C11 H11A 0.9300 . ?
C12 C13 1.376(8) . ?
C12 H12A 0.9300 . ?
C13 H13A 0.9300 . ?
C14 H14A 0.9300 . ?
